data_9016694
loop_
_publ_author_name
'Barkley, M. C.'
'Downs, R. T.'
'Yang, H.'

_publ_section_title
;
 Structure of walstromite, BaCa2Si3O9, and its relationship
 to CaSiO3-walstromite and wollastonite-II
;
_journal_name_full 'American Mineralogist'
_journal_page_first 797
_journal_page_last 801
_journal_paper_doi 10.2138/am.2011.3699
_journal_volume 96
_journal_year 2011
_chemical_compound_source 'Esquire No. 8 claim, Big Creek, Fresno County, California, U.S.A.'
_chemical_formula_sum 'Ba Ca2 O9 Si3'
_chemical_name_mineral Walstromite
_space_group_IT_number 2
_symmetry_space_group_name_Hall '-P 1'
_symmetry_space_group_name_H-M 'P -1'
_cell_angle_alpha 69.638
_cell_angle_beta 102.281
_cell_angle_gamma 96.855
_cell_length_a 6.7335
_cell_length_b 9.6142
_cell_length_c 6.6859
_cell_formula_units_Z 2
_cell_volume 396.009
_database_code_amcsd 0018336
_exptl_crystal_density_diffrn 3.738
_cod_original_formula_sum 'Ca2 Ba Si3 O9'
_cod_database_code 9016694

loop_
_space_group_symop_operation_xyz
x,y,z
-x,-y,-z

loop_
_atom_site_aniso_label
_atom_site_aniso_U_11
_atom_site_aniso_U_22
_atom_site_aniso_U_33
_atom_site_aniso_U_12
_atom_site_aniso_U_13
_atom_site_aniso_U_23
Ca1 0.01328 0.01067 0.01086 0.00050 0.00405 -0.00192
Ca2 0.00867 0.01155 0.01055 0.00086 0.00318 -0.00471
Ba1 0.01371 0.01095 0.01248 0.00202 0.00236 -0.00413
Si1 0.00818 0.00875 0.00930 -0.00041 0.00331 -0.00279
Si2 0.00844 0.00939 0.00968 0.00095 0.00362 -0.00348
Si3 0.00847 0.00997 0.00787 0.00055 0.00220 -0.00244
O1 0.01090 0.01264 0.01235 0.00008 0.00539 -0.00314
O2 0.00991 0.01151 0.01378 -0.00041 0.00242 -0.00425
O3 0.01061 0.01152 0.01307 0.00140 0.00323 -0.00321
O4 0.01125 0.01280 0.01060 -0.00164 0.00496 -0.00293
O5 0.01829 0.01186 0.01588 0.00246 0.00637 -0.00473
O6 0.01505 0.01043 0.01124 0.00130 0.00300 -0.00336
O7 0.01126 0.01332 0.01122 -0.00103 0.00538 -0.00454
O8 0.01634 0.01203 0.00967 0.00181 0.00256 -0.00245
O9 0.01070 0.01011 0.01072 0.00036 0.00238 -0.00258

loop_
_atom_site_label
_atom_site_fract_x
_atom_site_fract_y
_atom_site_fract_z
_atom_site_U_iso_or_equiv
Ca1 0.27564 0.50942 0.76296 0.01177
Ca2 0.43704 0.82810 0.94439 0.00973
Ba1 0.04730 0.84865 0.32147 0.01220
Si1 0.09661 0.22212 0.15253 0.00860
Si2 0.23397 0.48134 0.28615 0.00874
Si3 0.44128 0.19622 0.51332 0.00879
O1 0.23339 0.26112 -0.02934 0.01177
O2 -0.10090 0.12277 0.10406 0.01177
O3 0.04567 0.37136 0.20048 0.01173
O4 0.37296 0.55630 0.10710 0.01154
O5 0.13494 0.58601 0.36970 0.01465
O6 0.35978 0.35593 0.50597 0.01215
O7 0.61408 0.23412 0.36858 0.01143
O8 0.50803 0.09161 0.75696 0.01287
O9 0.23046 0.12449 0.39321 0.01069

loop_
_cod_related_entry_id
_cod_related_entry_database
_cod_related_entry_code
1 AMCSD 0018336
